data_2213708
loop_
_publ_author_name
'Ravindra, H. J.'
'Dharmaprakash, S. M.'
'Harrison, William T. A.'

_publ_section_title
;
 1,5-Bis(3,4,5-trimethoxyphenyl)penta-1,4-dien-3-one
 1.333-hydrate--1,5-bis(3-bromo-4,5-dimethoxyphenyl)penta-1,4-dien-3-one
 1.333-hydrate 0.919(3):0.081(3) cocrystal
;
_journal_coeditor_code BV2056
_journal_issue 6
_journal_name_full 'Acta Crystallographica Section E'
_journal_page_first o2877
_journal_page_last o2879
_journal_paper_doi 10.1107/S1600536807021551
_journal_volume 63
_journal_year 2007
_chemical_formula_iupac '0.919C23 H26 O7, 0.081C21 H20 Br2 O5, 1.333H2 O'
_chemical_formula_moiety '0.919C23 H26 O7, 0.081C21 H20 Br2 O5, 1.333H2 O'
_chemical_formula_sum 'C22.84 H28.18 Br0.16 O8.17'
_chemical_formula_weight 446.26
_chemical_name_systematic
;
1,5-Bis(3,4,5-trimethoxyphenyl)penta-1,4-dien-3-one 1.333-hydrate--1,5-
bis(3-bromo-4,5-dimethoxyphenyl)penta-1,4-dien-3-one 1.333-hydrate
0.919(3):0.081(3) cocrystal
;
_space_group_IT_number 15
_symmetry_cell_setting monoclinic
_symmetry_space_group_name_Hall '-C 2yc'
_symmetry_space_group_name_H-M 'C 1 2/c 1'
_atom_sites_solution_hydrogens geom
_atom_sites_solution_primary direct
_atom_sites_solution_secondary difmap
_audit_creation_method SHELXL-97
_cell_angle_alpha 90.00
_cell_angle_beta 90.305(6)
_cell_angle_gamma 90.00
_cell_formula_units_Z 4
_cell_length_a 34.035(3)
_cell_length_b 8.4017(9)
_cell_length_c 7.4385(5)
_cell_measurement_reflns_used 2202
_cell_measurement_temperature 120(2)
_cell_measurement_theta_max 27.48
_cell_measurement_theta_min 2.91
_cell_volume 2127.0(3)
_computing_cell_refinement 'SCALEPACK (Otwinowski & Minor, 1997)'
_computing_data_collection 'COLLECT (Nonius, 1998)'
_computing_data_reduction
;
SCALEPACK and DENZO (Otwinowski & Minor, 1997), and SORTAV (Blessing,
1995)
;
_computing_molecular_graphics 'ORTEP-3 (Farrugia, 1997)'
_computing_publication_material SHELXL97
_computing_structure_refinement 'SHELXL97 (Sheldrick, 1997)'
_computing_structure_solution 'SHELXS97 (Sheldrick, 1997)'
_diffrn_ambient_temperature 120(2)
_diffrn_measured_fraction_theta_full 0.958
_diffrn_measured_fraction_theta_max 0.958
_diffrn_measurement_device_type 'Nonius KappaCCD'
_diffrn_measurement_method '\w and \f'
_diffrn_radiation_monochromator graphite
_diffrn_radiation_source 'fine-focus sealed tube'
_diffrn_radiation_type MoK\a
_diffrn_radiation_wavelength 0.71073
_diffrn_reflns_av_R_equivalents 0.0753
_diffrn_reflns_av_sigmaI/netI 0.0942
_diffrn_reflns_limit_h_max 43
_diffrn_reflns_limit_h_min -44
_diffrn_reflns_limit_k_max 7
_diffrn_reflns_limit_k_min -10
_diffrn_reflns_limit_l_max 9
_diffrn_reflns_limit_l_min -8
_diffrn_reflns_number 8542
_diffrn_reflns_theta_full 27.52
_diffrn_reflns_theta_max 27.52
_diffrn_reflns_theta_min 3.70
_exptl_absorpt_coefficient_mu 0.404
_exptl_absorpt_correction_T_max 0.984
_exptl_absorpt_correction_T_min 0.842
_exptl_absorpt_correction_type multi-scan
_exptl_absorpt_process_details '(SADABS; Bruker, 2003)'
_exptl_crystal_colour yellow
_exptl_crystal_density_diffrn 1.394
_exptl_crystal_density_method 'not measured'
_exptl_crystal_description rod
_exptl_crystal_F_000 945
_exptl_crystal_size_max 0.44
_exptl_crystal_size_mid 0.16
_exptl_crystal_size_min 0.04
_refine_diff_density_max 0.308
_refine_diff_density_min -0.315
_refine_ls_extinction_method none
_refine_ls_goodness_of_fit_ref 1.055
_refine_ls_hydrogen_treatment constr
_refine_ls_matrix_type full
_refine_ls_number_parameters 153
_refine_ls_number_reflns 2346
_refine_ls_number_restraints 0
_refine_ls_restrained_S_all 1.055
_refine_ls_R_factor_all 0.1382
_refine_ls_R_factor_gt 0.0642
_refine_ls_shift/su_max 0.000
_refine_ls_shift/su_mean 0.000
_refine_ls_structure_factor_coef Fsqd
_refine_ls_weighting_details 'calc w=1/[\s^2^(Fo^2^)+(0.0648P)^2^+0.7883P] where P=(Fo^2^+2Fc^2^)/3'
_refine_ls_weighting_scheme calc
_refine_ls_wR_factor_gt 0.1313
_refine_ls_wR_factor_ref 0.1581
_reflns_number_gt 1278
_reflns_number_total 2346
_reflns_threshold_expression I>2\s(I)
_cod_data_source_file bv2056.cif
_cod_data_source_block I
_cod_original_sg_symbol_H-M 'C 2/c'
_cod_database_code 2213708
_cod_database_fobs_code 2213708

loop_
_symmetry_equiv_pos_as_xyz
'x, y, z'
'-x, y, -z+1/2'
'x+1/2, y+1/2, z'
'-x+1/2, y+1/2, -z+1/2'
'-x, -y, -z'
'x, -y, z-1/2'
'-x+1/2, -y+1/2, -z'
'x+1/2, -y+1/2, z-1/2'

loop_
_atom_site_type_symbol
_atom_site_label
_atom_site_fract_x
_atom_site_fract_y
_atom_site_fract_z
_atom_site_U_iso_or_equiv
_atom_site_adp_type
_atom_site_calc_flag
_atom_site_refinement_flags
_atom_site_occupancy
_atom_site_disorder_assembly
_atom_site_disorder_group
C C1 0.5000 0.4937(5) 0.2500 0.0279(9) Uani d S 1 . .
C C2 0.53215(7) 0.5859(3) 0.3301(3) 0.0293(6) Uani d . 1 . .
H H2 0.5293 0.6983 0.3371 0.035 Uiso calc R 1 . .
C C3 0.56507(7) 0.5209(3) 0.3934(3) 0.0279(6) Uani d . 1 . .
H H3 0.5674 0.4086 0.3829 0.033 Uiso calc R 1 . .
C C4 0.59804(7) 0.6052(3) 0.4776(3) 0.0255(6) Uani d . 1 . .
C C5 0.63270(7) 0.5226(3) 0.5148(3) 0.0253(6) Uani d . 1 . .
H H5 0.6343 0.4124 0.4872 0.030 Uiso calc R 1 . .
C C6 0.66480(7) 0.5986(3) 0.5912(3) 0.0250(6) Uani d . 1 . .
C C7 0.66279(8) 0.7617(3) 0.6267(3) 0.0278(6) Uani d . 1 A .
C C8 0.62785(8) 0.8441(3) 0.5931(3) 0.0276(6) Uani d . 1 . .
C C9 0.59558(8) 0.7673(3) 0.5210(3) 0.0274(6) Uani d . 1 A .
H H9 0.5718 0.8239 0.5008 0.033 Uiso calc R 1 . .
C C10 0.70173(8) 0.3620(3) 0.6116(3) 0.0334(7) Uani d . 1 . .
H H10A 0.7276 0.3238 0.6509 0.050 Uiso calc R 1 . .
H H10B 0.6979 0.3367 0.4841 0.050 Uiso calc R 1 . .
H H10C 0.6812 0.3099 0.6826 0.050 Uiso calc R 1 . .
C C11 0.71550(8) 0.9345(3) 0.5737(4) 0.0354(7) Uani d . 1 A .
H H11A 0.7353 0.9988 0.6367 0.053 Uiso calc R 1 . .
H H11B 0.6970 1.0049 0.5111 0.053 Uiso calc R 1 . .
H H11C 0.7285 0.8653 0.4862 0.053 Uiso calc R 1 . .
C C12 0.59576(13) 1.0940(4) 0.5921(4) 0.0346(8) Uani d P 0.919(3) A 1
H H12A 0.5997 1.2051 0.6284 0.052 Uiso calc PR 0.919(3) A 1
H H12B 0.5724 1.0515 0.6520 0.052 Uiso calc PR 0.919(3) A 1
H H12C 0.5921 1.0886 0.4615 0.052 Uiso calc PR 0.919(3) A 1
O O1 0.5000 0.3467(3) 0.2500 0.0358(7) Uani d S 1 . .
O O2 0.69958(5) 0.5252(2) 0.6358(2) 0.0317(5) Uani d . 1 . .
O O3 0.69468(5) 0.8390(2) 0.7011(2) 0.0328(5) Uani d . 1 . .
O O4 0.62902(9) 1.0031(4) 0.6420(3) 0.0366(7) Uani d P 0.919(3) A 1
Br Br1 0.61971(18) 1.0626(7) 0.6264(7) 0.0286(17) Uiso d P 0.081(3) A 2
O O51 0.4922(2) 0.0285(8) 0.1864(9) 0.0604(19) Uiso d P 0.33 . .
O O52 0.4914(2) 0.0493(9) 0.0659(11) 0.076(2) Uiso d P 0.33 . .

loop_
_atom_site_aniso_label
_atom_site_aniso_U_11
_atom_site_aniso_U_22
_atom_site_aniso_U_33
_atom_site_aniso_U_12
_atom_site_aniso_U_13
_atom_site_aniso_U_23
C1 0.030(2) 0.030(2) 0.0236(18) 0.000 0.0019(15) 0.000
C2 0.0308(15) 0.0243(14) 0.0327(14) 0.0010(13) 0.0019(11) 0.0012(11)
C3 0.0320(16) 0.0263(15) 0.0253(13) -0.0012(12) 0.0019(11) 0.0011(11)
C4 0.0277(14) 0.0263(15) 0.0226(12) -0.0005(12) 0.0009(10) 0.0003(10)
C5 0.0315(15) 0.0197(13) 0.0247(13) -0.0010(12) 0.0017(11) -0.0006(10)
C6 0.0270(15) 0.0271(15) 0.0209(12) -0.0018(12) 0.0017(10) 0.0005(10)
C7 0.0329(15) 0.0268(15) 0.0238(13) -0.0057(12) -0.0024(11) 0.0007(11)
C8 0.0371(17) 0.0211(15) 0.0245(13) -0.0035(12) 0.0015(11) -0.0003(10)
C9 0.0310(15) 0.0239(14) 0.0272(13) 0.0034(12) 0.0019(11) 0.0011(11)
C10 0.0324(17) 0.0368(17) 0.0308(14) 0.0054(13) -0.0050(11) -0.0009(12)
C11 0.0352(16) 0.0328(17) 0.0384(15) -0.0078(13) -0.0009(12) 0.0084(12)
C12 0.049(3) 0.0247(17) 0.0306(17) 0.0035(17) -0.0008(16) -0.0013(13)
O1 0.0354(16) 0.0317(17) 0.0403(15) 0.000 -0.0017(12) 0.000
O2 0.0261(11) 0.0349(11) 0.0340(10) -0.0006(9) -0.0042(8) 0.0001(8)
O3 0.0382(11) 0.0305(11) 0.0298(9) -0.0086(9) -0.0052(8) 0.0034(8)
O4 0.0403(17) 0.0331(16) 0.0365(14) 0.0034(14) -0.0066(10) -0.0019(11)

loop_
_atom_type_symbol
_atom_type_description
_atom_type_scat_dispersion_real
_atom_type_scat_dispersion_imag
_atom_type_scat_source
C C 0.0033 0.0016 'International Tables Vol C Tables 4.2.6.8 and 6.1.1.4'
H H 0.0000 0.0000 'International Tables Vol C Tables 4.2.6.8 and 6.1.1.4'
O O 0.0106 0.0060 'International Tables Vol C Tables 4.2.6.8 and 6.1.1.4'
Br Br -0.2901 2.4595 'International Tables Vol C Tables 4.2.6.8 and 6.1.1.4'

loop_
_geom_angle_atom_site_label_1
_geom_angle_atom_site_label_2
_geom_angle_atom_site_label_3
_geom_angle_site_symmetry_3
_geom_angle
O1 C1 C2 . 121.94(17)
O1 C1 C2 2_655 121.94(17)
C2 C1 C2 2_655 116.1(3)
C3 C2 C1 . 123.5(3)
C3 C2 H2 . 118.2
C1 C2 H2 . 118.2
C2 C3 C4 . 126.5(3)
C2 C3 H3 . 116.8
C4 C3 H3 . 116.8
C5 C4 C9 . 119.3(2)
C5 C4 C3 . 119.3(2)
C9 C4 C3 . 121.4(2)
C6 C5 C4 . 121.1(2)
C6 C5 H5 . 119.5
C4 C5 H5 . 119.5
O2 C6 C5 . 124.7(2)
O2 C6 C7 . 115.9(2)
C5 C6 C7 . 119.4(2)
O3 C7 C6 . 119.9(2)
O3 C7 C8 . 120.4(2)
C6 C7 C8 . 119.6(2)
C9 C8 O4 . 125.1(3)
C9 C8 C7 . 120.8(2)
O4 C8 C7 . 114.1(2)
C9 C8 Br1 . 113.1(3)
O4 C8 Br1 . 12.6(2)
C7 C8 Br1 . 126.0(3)
C8 C9 C4 . 119.7(2)
C8 C9 H9 . 120.2
C4 C9 H9 . 120.2
O2 C10 H10A . 109.5
O2 C10 H10B . 109.5
H10A C10 H10B . 109.5
O2 C10 H10C . 109.5
H10A C10 H10C . 109.5
H10B C10 H10C . 109.5
O3 C11 H11A . 109.5
O3 C11 H11B . 109.5
H11A C11 H11B . 109.5
O3 C11 H11C . 109.5
H11A C11 H11C . 109.5
H11B C11 H11C . 109.5
C6 O2 C10 . 117.31(19)
C7 O3 C11 . 112.94(18)
C8 O4 C12 . 115.5(2)
O52 O51 O51 2_655 150.1(13)
O51 O52 O52 5_655 124.1(12)

loop_
_geom_bond_atom_site_label_1
_geom_bond_atom_site_label_2
_geom_bond_site_symmetry_2
_geom_bond_distance
C1 O1 . 1.235(4)
C1 C2 . 1.465(3)
C1 C2 2_655 1.465(3)
C2 C3 . 1.330(3)
C2 H2 . 0.9500
C3 C4 . 1.465(3)
C3 H3 . 0.9500
C4 C5 . 1.395(3)
C4 C9 . 1.402(3)
C5 C6 . 1.385(3)
C5 H5 . 0.9500
C6 O2 . 1.374(3)
C6 C7 . 1.397(3)
C7 O3 . 1.379(3)
C7 C8 . 1.398(3)
C8 C9 . 1.380(3)
C8 O4 . 1.385(4)
C8 Br1 . 1.873(6)
C9 H9 . 0.9500
C10 O2 . 1.385(3)
C10 H10A . 0.9800
C10 H10B . 0.9800
C10 H10C . 0.9800
C11 O3 . 1.432(3)
C11 H11A . 0.9800
C11 H11B . 0.9800
C11 H11C . 0.9800
C12 O4 . 1.414(6)
C12 H12A . 0.9800
C12 H12B . 0.9800
C12 H12C . 0.9800
O51 O52 . 0.914(8)
O51 O51 2_655 1.084(12)
O52 O52 5_655 1.411(15)

loop_
_geom_torsion_atom_site_label_1
_geom_torsion_atom_site_label_2
_geom_torsion_atom_site_label_3
_geom_torsion_atom_site_label_4
_geom_torsion_site_symmetry_1
_geom_torsion_site_symmetry_4
_geom_torsion
O1 C1 C2 C3 . . 6.3(3)
C2 C1 C2 C3 2_655 . -173.7(3)
C1 C2 C3 C4 . . -178.91(19)
C2 C3 C4 C5 . . -171.3(2)
C2 C3 C4 C9 . . 8.4(4)
C9 C4 C5 C6 . . -0.9(3)
C3 C4 C5 C6 . . 178.8(2)
C4 C5 C6 O2 . . 178.4(2)
C4 C5 C6 C7 . . -1.9(3)
O2 C6 C7 O3 . . 0.4(3)
C5 C6 C7 O3 . . -179.3(2)
O2 C6 C7 C8 . . -177.1(2)
C5 C6 C7 C8 . . 3.2(3)
O3 C7 C8 C9 . . -179.1(2)
C6 C7 C8 C9 . . -1.6(3)
O3 C7 C8 O4 . . -0.5(3)
C6 C7 C8 O4 . . 177.0(2)
O3 C7 C8 Br1 . . 4.1(4)
C6 C7 C8 Br1 . . -178.4(3)
O4 C8 C9 C4 . . -179.7(2)
C7 C8 C9 C4 . . -1.2(3)
Br1 C8 C9 C4 . . 176.0(2)
C5 C4 C9 C8 . . 2.5(3)
C3 C4 C9 C8 . . -177.2(2)
C5 C6 O2 C10 . . -3.8(3)
C7 C6 O2 C10 . . 176.5(2)
C6 C7 O3 C11 . . 104.9(2)
C8 C7 O3 C11 . . -77.7(3)
C9 C8 O4 C12 . . -8.0(4)
C7 C8 O4 C12 . . 173.4(2)
Br1 C8 O4 C12 . . 10.6(9)
O51 O51 O52 O52 2_655 5_655 78.4(19)
